data_4101955
loop_
_publ_author_name
'Elodie Salager'
'Graeme M. Day'
'Robin S. Stein'
'Chris J. Pickard'
'B\'en\'edicte Elena'
'Lyndon Emsley'

_publ_section_title
;
 Powder Crystallography by Combined Crystal Structure Prediction and
 High-Resolution 1H Solid-State NMR Spectroscopy
;
_journal_name_full 'Journal of the American Chemical Society'
_journal_page_first 2564
_journal_page_last 2566
_journal_paper_doi 10.1021/ja909449k
_journal_volume 132
_journal_year 2010
_chemical_formula_sum 'C10 H14 O'
_space_group_IT_number 148
_symmetry_Int_Tables_number 148
_symmetry_space_group_name_Hall '-R 3'
_symmetry_space_group_name_H-M 'R -3 :H'
_cell_angle_alpha 90.000000
_cell_angle_beta 90.000000
_cell_angle_gamma 120.000000
_cell_formula_units_Z 18
_cell_length_a 14.661400
_cell_length_b 14.661400
_cell_length_c 22.712800
_cell_volume 4228.168
_cod_data_source_file ja909449k_si_002_03.cif
_cod_data_source_block spacegroup_148_frame_3
_cod_depositor_comments
;
 Removing duplicate loop entries from the _atom_type loop.

 Antanas Vaitkus,
 2018-07-07
;
_cod_original_sg_symbol_H-M 'R -3'
_cod_database_code 4101955

loop_
_symmetry_equiv_pos_site_id
_symmetry_equiv_pos_as_xyz
1 x,y,z
2 -y,x-y,z
3 -x+y,-x,z
4 1/3+x,2/3+y,2/3+z
5 1/3-y,2/3+x-y,2/3+z
6 1/3-x+y,2/3-x,2/3+z
7 2/3+x,1/3+y,1/3+z
8 2/3-y,1/3+x-y,1/3+z
9 2/3-x+y,1/3-x,1/3+z
10 -x,-y,-z
11 y,-x+y,-z
12 x-y,x,-z
13 1/3-x,2/3-y,2/3-z
14 1/3+y,2/3-x+y,2/3-z
15 1/3+x-y,2/3+x,2/3-z
16 2/3-x,1/3-y,1/3-z
17 2/3+y,1/3-x+y,1/3-z
18 2/3+x-y,1/3+x,1/3-z

loop_
_atom_site_label
_atom_site_type_symbol
_atom_site_fract_x
_atom_site_fract_y
_atom_site_fract_z
C1 C -0.059067 -0.291955 0.408525
C2 C 0.008823 -0.187359 0.425911
C3 C -0.061265 -0.313676 0.348718
C4 C 0.070169 -0.109704 0.385283
C5 C 0.000213 -0.236399 0.307726
C6 C 0.066936 -0.132939 0.325445
C7 C -0.124138 -0.375575 0.453594
C8 C -0.082485 -0.452805 0.458793
C9 C -0.240701 -0.432573 0.436117
C10 C 0.133823 -0.048455 0.281779
O1 O 0.015038 -0.160501 0.484158
H1 H 0.079105 -0.093570 0.487232
H2 H -0.112716 -0.393180 0.333255
H3 H 0.121436 -0.029594 0.400560
H4 H -0.004372 -0.257146 0.261591
H5 H -0.117793 -0.340573 0.496978
H6 H 0.000182 -0.412083 0.471814
H7 H -0.127286 -0.513033 0.491855
H8 H -0.089656 -0.492518 0.416878
H9 H -0.270364 -0.377692 0.432776
H10 H -0.288337 -0.492394 0.468723
H11 H -0.253717 -0.472771 0.393820
H12 H 0.162909 -0.079184 0.247335
H13 H 0.089578 -0.015698 0.260556
H14 H 0.202080 0.016766 0.303201

loop_
_atom_type_symbol
_atom_type_radius_bond
C 0.680000
O 0.680000
H 0.230000
